data_7701358
loop_
_publ_author_name
'Artem'ev, Alexander'
'Davydova, Maria'
'Berezin, Alexey S.'
'Brel, Valery K.'
'Morgalyuk, Vasilii'
'Bagryanskaya, Irina Yu.'
'Samsonenko, Denis G.'

_publ_section_title
;
 Luminescence of Mn2+ ion in non-Oh and Td coordination environments: the
 missing case of square-pyramid
;
_journal_name_full 'Dalton Transactions'
_journal_paper_doi 10.1039/C9DT03283E
_journal_year 2019
_chemical_formula_moiety 'C54 H54 Br2 Mn N2 O4 P4'
_chemical_formula_sum 'C54 H54 Br2 Mn N2 O4 P4'
_chemical_formula_weight 1133.63
_chemical_name_systematic 'Complex of manganese(II) bromide with [(dimethylamino)methylene] bis(diphenylphosphine oxide)'
_space_group_crystal_system triclinic
_space_group_IT_number 2
_space_group_name_Hall '-P 1'
_space_group_name_H-M_alt 'P -1'
_symmetry_space_group_name_Hall '-P 1'
_symmetry_space_group_name_H-M 'P -1'
_atom_sites_solution_hydrogens geom
_audit_creation_method SHELXL-2014/7
_audit_update_record
;
2019-06-10 deposited with the CCDC.    2019-10-11 downloaded from the CCDC.
;
_cell_angle_alpha 63.853(3)
_cell_angle_beta 86.986(4)
_cell_angle_gamma 84.516(4)
_cell_formula_units_Z 2
_cell_length_a 14.1360(13)
_cell_length_b 14.4046(10)
_cell_length_c 14.9017(13)
_cell_measurement_reflns_used 9895
_cell_measurement_temperature 296(2)
_cell_measurement_theta_max 24.73
_cell_measurement_theta_min 2.75
_cell_volume 2711.2(4)
_computing_cell_refinement 'Bruker SAINT'
_computing_data_collection 'Bruker APEX2'
_computing_data_reduction 'Bruker SAINT'
_computing_molecular_graphics 'Bruker SHELXTL'
_computing_publication_material 'Bruker SHELXTL'
_computing_structure_refinement 'SHELXL-2014/7 (Sheldrick, 2014)'
_computing_structure_solution 'SHELXS-97 (Sheldrick, 2008)'
_diffrn_ambient_temperature 296(2)
_diffrn_measured_fraction_theta_full 0.993
_diffrn_measured_fraction_theta_max 0.993
_diffrn_measurement_device_type 'Bruker APEX-II CCD'
_diffrn_measurement_method '\f and \w scans'
_diffrn_radiation_type MoK\a
_diffrn_radiation_wavelength 0.71073
_diffrn_reflns_av_R_equivalents 0.0578
_diffrn_reflns_av_unetI/netI 0.1384
_diffrn_reflns_Laue_measured_fraction_full 0.993
_diffrn_reflns_Laue_measured_fraction_max 0.993
_diffrn_reflns_limit_h_max 16
_diffrn_reflns_limit_h_min -16
_diffrn_reflns_limit_k_max 16
_diffrn_reflns_limit_k_min -17
_diffrn_reflns_limit_l_max 17
_diffrn_reflns_limit_l_min -17
_diffrn_reflns_number 40988
_diffrn_reflns_point_group_measured_fraction_full 0.993
_diffrn_reflns_point_group_measured_fraction_max 0.993
_diffrn_reflns_theta_full 25.026
_diffrn_reflns_theta_max 25.026
_diffrn_reflns_theta_min 2.632
_diffrn_source 'sealed tube'
_exptl_absorpt_coefficient_mu 1.880
_exptl_absorpt_correction_T_max 0.9281
_exptl_absorpt_correction_T_min 0.7939
_exptl_absorpt_correction_type multi-scan
_exptl_absorpt_process_details SADABS
_exptl_crystal_colour colourless
_exptl_crystal_density_diffrn 1.389
_exptl_crystal_density_method 'not measured'
_exptl_crystal_description prism
_exptl_crystal_F_000 1158
_exptl_crystal_size_max 0.400
_exptl_crystal_size_mid 0.400
_exptl_crystal_size_min 0.200
_refine_diff_density_max 1.419
_refine_diff_density_min -0.540
_refine_diff_density_rms 0.119
_refine_ls_extinction_method none
_refine_ls_goodness_of_fit_ref 1.056
_refine_ls_hydrogen_treatment constr
_refine_ls_matrix_type full
_refine_ls_number_parameters 607
_refine_ls_number_reflns 9502
_refine_ls_number_restraints 0
_refine_ls_restrained_S_all 1.056
_refine_ls_R_factor_all 0.1104
_refine_ls_R_factor_gt 0.0777
_refine_ls_shift/su_max 0.015
_refine_ls_shift/su_mean 0.001
_refine_ls_structure_factor_coef Fsqd
_refine_ls_weighting_details 'w=1/[\s^2^(Fo^2^)+(0.0628P)^2^+13.1553P] where P=(Fo^2^+2Fc^2^)/3'
_refine_ls_weighting_scheme calc
_refine_ls_wR_factor_gt 0.2297
_refine_ls_wR_factor_ref 0.2378
_reflns_Friedel_coverage 0.000
_reflns_number_gt 5727
_reflns_number_total 9502
_reflns_threshold_expression 'I > 2\s(I)'
_cod_data_source_file c9dt03283e2.cif
_cod_data_source_block md236
_cod_database_code 7701358
_shelx_shelxl_version_number 2014/7
_shelx_space_group_comment
;
The symmetry employed for this shelxl refinement is uniquely defined
by the following loop, which should always be used as a source of
symmetry information in preference to the above space-group names.
They are only intended as comments.
;
_shelx_estimated_absorpt_t_min 0.520
_shelx_estimated_absorpt_t_max 0.705

loop_
_space_group_symop_operation_xyz
'x, y, z'
'-x, -y, -z'

loop_
_atom_site_label
_atom_site_type_symbol
_atom_site_fract_x
_atom_site_fract_y
_atom_site_fract_z
_atom_site_U_iso_or_equiv
_atom_site_adp_type
_atom_site_occupancy
_atom_site_site_symmetry_order
_atom_site_calc_flag
_atom_site_refinement_flags_posn
_atom_site_refinement_flags_adp
Br1 Br 0.11996(8) 0.20685(8) 0.42716(8) 0.0633(3) Uani 1 1 d . .
Mn1 Mn 0.23551(8) 0.25025(8) 0.28208(9) 0.0313(3) Uani 1 1 d . .
P4 P 0.37163(15) 0.44026(15) 0.26975(15) 0.0316(5) Uani 1 1 d . .
P1 P 0.18600(14) 0.51202(14) 0.15771(14) 0.0292(5) Uani 1 1 d . .
P2 P 0.20761(16) 0.11484(15) 0.14686(15) 0.0346(5) Uani 1 1 d . .
P3 P 0.34136(15) 0.01395(15) 0.32138(15) 0.0324(5) Uani 1 1 d . .
Br1S Br 0.33647(9) -0.19694(8) 0.14492(9) 0.0707(4) Uani 1 1 d . .
O1 O 0.1759(4) 0.4013(4) 0.1810(4) 0.0346(12) Uani 1 1 d . .
C56 C 0.3394(5) 0.4693(5) 0.3746(5) 0.0269(16) Uani 1 1 d . .
O3 O 0.1917(4) 0.2019(4) 0.1773(4) 0.0452(15) Uani 1 1 d . .
O4 O 0.3287(4) 0.1114(4) 0.3346(4) 0.0385(13) Uani 1 1 d . .
C1 C 0.1383(5) 0.5961(6) 0.0359(6) 0.0360(19) Uani 1 1 d . .
C2 C 0.1132(7) 0.5505(8) -0.0230(6) 0.051(2) Uani 1 1 d . .
H5 H 0.1225 0.4790 -0.0002 0.061 Uiso 1 1 calc R U
C3 C 0.0738(8) 0.6127(10) -0.1172(8) 0.072(3) Uani 1 1 d . .
H4 H 0.0549 0.5823 -0.1562 0.086 Uiso 1 1 calc R U
C4 C 0.0630(8) 0.7186(11) -0.1520(9) 0.080(4) Uani 1 1 d . .
H3 H 0.0379 0.7600 -0.2150 0.096 Uiso 1 1 calc R U
C5 C 0.0888(9) 0.7626(9) -0.0946(8) 0.080(4) Uani 1 1 d . .
H2 H 0.0817 0.8344 -0.1189 0.096 Uiso 1 1 calc R U
C6 C 0.1257(8) 0.7027(7) 0.0001(7) 0.062(3) Uani 1 1 d . .
H1 H 0.1418 0.7341 0.0392 0.075 Uiso 1 1 calc R U
C7 C 0.1201(6) 0.5498(6) 0.2441(5) 0.0351(19) Uani 1 1 d . .
C8 C 0.0486(6) 0.4855(6) 0.3014(6) 0.041(2) Uani 1 1 d . .
H10 H 0.0388 0.4252 0.2961 0.050 Uiso 1 1 calc R U
C9 C -0.0059(7) 0.5150(9) 0.3651(7) 0.064(3) Uani 1 1 d . .
H9 H -0.0538 0.4749 0.4038 0.076 Uiso 1 1 calc R U
C10 C 0.0116(10) 0.6051(9) 0.3708(8) 0.073(3) Uani 1 1 d . .
H8 H -0.0246 0.6227 0.4158 0.088 Uiso 1 1 calc R U
C11 C 0.0757(8) 0.6669(8) 0.3171(8) 0.061(3) Uani 1 1 d . .
H7 H 0.0814 0.7284 0.3217 0.073 Uiso 1 1 calc R U
C12 C 0.1375(8) 0.6402(6) 0.2506(7) 0.055(3) Uani 1 1 d . .
H6 H 0.1861 0.6808 0.2143 0.066 Uiso 1 1 calc R U
C13 C 0.3121(5) 0.5394(5) 0.1556(5) 0.0288(17) Uani 1 1 d . .
H13A H 0.3120 0.6063 0.1580 0.035 Uiso 1 1 calc R U
C14 C 0.3851(8) 0.5424(8) 0.3887(8) 0.065(3) Uani 1 1 d . .
H15 H 0.4285 0.5826 0.3419 0.078 Uiso 1 1 calc R U
C15 C 0.3633(10) 0.5535(11) 0.4769(10) 0.087(4) Uani 1 1 d . .
H11 H 0.3951 0.5994 0.4905 0.105 Uiso 1 1 calc R U
C16 C 0.2968(12) 0.4983(12) 0.5422(9) 0.095(5) Uani 1 1 d . .
H12 H 0.2843 0.5065 0.6003 0.114 Uiso 1 1 calc R U
C17 C 0.2464(10) 0.4292(10) 0.5245(7) 0.085(4) Uani 1 1 d . .
H13 H 0.1974 0.3953 0.5669 0.102 Uiso 1 1 calc R U
C18 C 0.2727(7) 0.4136(8) 0.4407(7) 0.059(3) Uani 1 1 d . .
H14 H 0.2443 0.3640 0.4296 0.071 Uiso 1 1 calc R U
C19 C 0.4969(6) 0.4545(7) 0.2461(7) 0.044(2) Uani 1 1 d . .
C20 C 0.5570(8) 0.3651(10) 0.2812(9) 0.076(3) Uani 1 1 d . .
H20A H 0.5335 0.3001 0.3127 0.092 Uiso 1 1 calc R U
C21 C 0.6575(10) 0.3761(15) 0.2672(12) 0.102(5) Uani 1 1 d . .
H18 H 0.7001 0.3174 0.2887 0.122 Uiso 1 1 calc R U
C22 C 0.6901(9) 0.4715(18) 0.2228(12) 0.108(6) Uani 1 1 d . .
H22A H 0.7553 0.4775 0.2148 0.130 Uiso 1 1 calc R U
C23 C 0.6303(9) 0.5581(13) 0.1898(9) 0.083(4) Uani 1 1 d . .
H17 H 0.6548 0.6227 0.1600 0.100 Uiso 1 1 calc R U
C24 C 0.5322(7) 0.5523(9) 0.1998(7) 0.059(3) Uani 1 1 d . .
H16 H 0.4911 0.6123 0.1760 0.071 Uiso 1 1 calc R U
N1 N 0.3666(5) 0.5474(5) 0.0671(5) 0.0351(15) Uani 1 1 d . .
C26 C 0.3695(7) 0.4600(7) 0.0430(7) 0.049(2) Uani 1 1 d . .
H22 H 0.3093 0.4589 0.0168 0.073 Uiso 1 1 calc R U
H23 H 0.3826 0.3968 0.1024 0.073 Uiso 1 1 calc R U
H24 H 0.4185 0.4666 -0.0060 0.073 Uiso 1 1 calc R U
C27 C 0.3646(7) 0.6475(7) -0.0178(7) 0.056(2) Uani 1 1 d . .
H27 H 0.4192 0.6501 -0.0597 0.084 Uiso 1 1 calc R U
H26 H 0.3653 0.7004 0.0047 0.084 Uiso 1 1 calc R U
H25 H 0.3079 0.6587 -0.0551 0.084 Uiso 1 1 calc R U
C28 C 0.3239(5) 0.0405(5) 0.1893(5) 0.0303(17) Uani 1 1 d . .
H40 H 0.3215 -0.0264 0.1874 0.036 Uiso 1 1 calc R U
C29 C 0.2620(6) -0.0799(6) 0.4036(6) 0.039(2) Uani 1 1 d . .
C30 C 0.2505(7) -0.1702(7) 0.3927(8) 0.055(3) Uani 1 1 d . .
H32 H 0.2813 -0.1837 0.3425 0.066 Uiso 1 1 calc R U
C31 C 0.1891(8) -0.2391(8) 0.4631(8) 0.062(3) Uani 1 1 d . .
H31 H 0.1783 -0.2997 0.4589 0.075 Uiso 1 1 calc R U
C32 C 0.1463(7) -0.2198(8) 0.5352(10) 0.068(3) Uani 1 1 d . .
H30 H 0.1084 -0.2688 0.5815 0.082 Uiso 1 1 calc R U
C33 C 0.1558(8) -0.1314(8) 0.5438(7) 0.061(3) Uani 1 1 d . .
H29 H 0.1233 -0.1185 0.5936 0.073 Uiso 1 1 calc R U
C34 C 0.2145(6) -0.0613(6) 0.4770(6) 0.044(2) Uani 1 1 d . .
H28 H 0.2221 -0.0003 0.4819 0.053 Uiso 1 1 calc R U
C35 C 0.4600(7) -0.0465(8) 0.3525(7) 0.051(2) Uani 1 1 d . .
C36 C 0.4872(8) -0.1420(9) 0.3520(11) 0.093(4) Uani 1 1 d . .
H33 H 0.4437 -0.1756 0.3345 0.111 Uiso 1 1 calc R U
C37 C 0.5786(12) -0.1867(13) 0.3777(14) 0.123(6) Uani 1 1 d . .
H37A H 0.5973 -0.2497 0.3762 0.147 Uiso 1 1 calc R U
C38 C 0.5227(8) 0.0029(12) 0.3775(10) 0.092(4) Uani 1 1 d . .
H38A H 0.5051 0.0667 0.3777 0.110 Uiso 1 1 calc R U
N2 N 0.3989(5) 0.0930(5) 0.1228(5) 0.0441(18) Uani 1 1 d . .
C40 C 0.4177(8) 0.1939(8) 0.1098(8) 0.064(3) Uani 1 1 d . .
H35 H 0.4569 0.1875 0.1632 0.095 Uiso 1 1 calc R U
H36 H 0.3588 0.2329 0.1103 0.095 Uiso 1 1 calc R U
H37 H 0.4500 0.2292 0.0471 0.095 Uiso 1 1 calc R U
C41 C 0.4780(8) 0.0342(9) 0.1036(9) 0.082(4) Uani 1 1 d . .
H41A H 0.4589 -0.0321 0.1141 0.123 Uiso 1 1 calc R U
H41B H 0.4993 0.0710 0.0357 0.123 Uiso 1 1 calc R U
H41C H 0.5287 0.0243 0.1481 0.123 Uiso 1 1 calc R U
C42 C 0.1135(6) 0.0309(5) 0.1922(6) 0.0334(19) Uani 1 1 d . .
C43 C 0.0624(7) 0.0268(7) 0.2785(7) 0.049(2) Uani 1 1 d . .
H45 H 0.0802 0.0646 0.3110 0.059 Uiso 1 1 calc R U
C44 C -0.0113(7) -0.0314(7) 0.3126(8) 0.056(3) Uani 1 1 d . .
H41 H -0.0423 -0.0364 0.3709 0.067 Uiso 1 1 calc R U
C45 C -0.0426(7) -0.0844(8) 0.2638(10) 0.074(3) Uani 1 1 d . .
H42 H -0.0945 -0.1239 0.2892 0.088 Uiso 1 1 calc R U
C46 C 0.0014(8) -0.0795(8) 0.1788(10) 0.078(4) Uani 1 1 d . .
H43 H -0.0213 -0.1129 0.1443 0.094 Uiso 1 1 calc R U
C47 C 0.0836(7) -0.0218(7) 0.1434(7) 0.053(2) Uani 1 1 d . .
H44 H 0.1165 -0.0201 0.0871 0.064 Uiso 1 1 calc R U
C48 C 0.2070(6) 0.1645(7) 0.0136(6) 0.044(2) Uani 1 1 d . .
C49 C 0.1551(8) 0.2565(8) -0.0397(7) 0.067(3) Uani 1 1 d . .
H50 H 0.1240 0.2930 -0.0070 0.081 Uiso 1 1 calc R U
C50 C 0.1491(10) 0.2953(10) -0.1426(10) 0.088(4) Uani 1 1 d . .
H49 H 0.1126 0.3569 -0.1791 0.106 Uiso 1 1 calc R U
C51 C 0.1964(13) 0.2431(15) -0.1897(9) 0.107(6) Uani 1 1 d . .
H48 H 0.1925 0.2702 -0.2589 0.129 Uiso 1 1 calc R U
C52 C 0.2499(11) 0.1515(14) -0.1387(9) 0.101(5) Uani 1 1 d . .
H47 H 0.2824 0.1173 -0.1729 0.121 Uiso 1 1 calc R U
C53 C 0.2549(9) 0.1108(9) -0.0363(8) 0.075(3) Uani 1 1 d . .
H46 H 0.2898 0.0479 -0.0003 0.090 Uiso 1 1 calc R U
O2 O 0.3476(4) 0.3326(4) 0.2933(4) 0.0432(14) Uani 1 1 d . .
C55 C 0.6399(12) -0.1391(18) 0.4046(13) 0.132(7) Uani 1 1 d . .
H55A H 0.7006 -0.1705 0.4248 0.158 Uiso 1 1 calc R U
C54 C 0.6139(11) -0.0435(19) 0.4028(14) 0.147(8) Uani 1 1 d . .
H54A H 0.6584 -0.0098 0.4188 0.177 Uiso 1 1 calc R U

loop_
_atom_site_aniso_label
_atom_site_aniso_U_11
_atom_site_aniso_U_22
_atom_site_aniso_U_33
_atom_site_aniso_U_23
_atom_site_aniso_U_13
_atom_site_aniso_U_12
Br1 0.0628(7) 0.0488(6) 0.0613(7) -0.0113(5) 0.0224(5) -0.0039(5)
Mn1 0.0357(7) 0.0248(6) 0.0340(7) -0.0128(5) -0.0004(5) -0.0052(5)
P4 0.0306(12) 0.0331(11) 0.0354(11) -0.0183(9) -0.0047(9) -0.0039(9)
P1 0.0284(11) 0.0267(10) 0.0301(11) -0.0099(9) -0.0045(8) -0.0020(8)
P2 0.0420(13) 0.0291(11) 0.0334(12) -0.0132(9) -0.0110(10) -0.0033(9)
P3 0.0340(12) 0.0302(11) 0.0335(11) -0.0145(9) -0.0068(9) 0.0011(9)
Br1S 0.0911(9) 0.0518(6) 0.0871(8) -0.0448(6) 0.0222(7) -0.0277(6)
O1 0.036(3) 0.029(3) 0.038(3) -0.012(2) -0.005(2) -0.006(2)
C56 0.027(4) 0.028(4) 0.022(4) -0.009(3) -0.010(3) 0.008(3)
O3 0.054(4) 0.030(3) 0.055(4) -0.022(3) -0.020(3) 0.009(3)
O4 0.045(3) 0.034(3) 0.039(3) -0.017(3) -0.012(3) -0.001(2)
C1 0.025(4) 0.041(5) 0.033(4) -0.010(4) -0.003(3) 0.004(3)
C2 0.053(6) 0.060(6) 0.038(5) -0.018(5) -0.011(4) -0.004(5)
C3 0.064(7) 0.105(10) 0.050(6) -0.033(7) -0.010(5) -0.016(7)
C4 0.062(8) 0.089(9) 0.062(8) -0.010(7) -0.014(6) 0.017(7)
C5 0.098(10) 0.056(7) 0.052(7) 0.000(6) -0.010(7) 0.028(6)
C6 0.079(8) 0.045(6) 0.051(6) -0.014(5) -0.008(5) 0.018(5)
C7 0.034(5) 0.040(5) 0.026(4) -0.009(4) -0.010(3) 0.005(4)
C8 0.040(5) 0.040(5) 0.033(5) -0.006(4) 0.002(4) -0.003(4)
C9 0.046(6) 0.092(8) 0.040(6) -0.019(6) -0.005(5) 0.008(6)
C10 0.109(10) 0.071(8) 0.034(6) -0.019(6) -0.012(6) 0.003(7)
C11 0.081(8) 0.056(6) 0.057(7) -0.039(6) -0.014(6) 0.023(6)
C12 0.092(8) 0.026(4) 0.049(6) -0.015(4) -0.034(5) -0.003(5)
C13 0.035(4) 0.026(4) 0.031(4) -0.017(3) 0.003(3) -0.008(3)
C14 0.076(8) 0.082(7) 0.064(7) -0.056(6) 0.012(6) -0.015(6)
C15 0.106(11) 0.111(10) 0.083(9) -0.077(9) -0.016(8) 0.004(9)
C16 0.122(13) 0.119(12) 0.047(7) -0.049(8) -0.011(8) 0.042(10)
C17 0.124(11) 0.080(8) 0.028(6) -0.012(6) 0.015(6) 0.030(8)
C18 0.067(7) 0.053(6) 0.049(6) -0.017(5) -0.001(5) 0.011(5)
C19 0.030(5) 0.069(6) 0.055(6) -0.047(5) -0.005(4) 0.001(4)
C20 0.055(7) 0.106(9) 0.094(9) -0.069(8) -0.030(6) 0.024(6)
C21 0.047(8) 0.180(17) 0.123(12) -0.113(13) -0.026(8) 0.029(9)
C22 0.036(8) 0.24(2) 0.114(12) -0.135(15) -0.001(8) -0.015(11)
C23 0.046(7) 0.162(13) 0.071(8) -0.072(9) 0.012(6) -0.044(8)
C24 0.048(6) 0.096(8) 0.053(6) -0.047(6) 0.000(5) -0.025(6)
N1 0.039(4) 0.040(4) 0.031(4) -0.020(3) 0.010(3) -0.010(3)
C26 0.053(6) 0.055(6) 0.049(6) -0.032(5) 0.002(4) -0.007(5)
C27 0.061(7) 0.052(6) 0.050(6) -0.019(5) 0.010(5) -0.013(5)
C28 0.035(5) 0.024(4) 0.034(4) -0.014(3) 0.000(3) -0.008(3)
C29 0.038(5) 0.033(4) 0.037(5) -0.010(4) -0.009(4) 0.007(4)
C30 0.053(6) 0.047(5) 0.081(7) -0.043(5) -0.028(5) 0.014(5)
C31 0.071(7) 0.055(6) 0.057(6) -0.014(5) -0.004(6) -0.036(6)
C32 0.046(6) 0.058(7) 0.098(9) -0.030(6) -0.009(6) -0.006(5)
C33 0.068(7) 0.061(7) 0.046(6) -0.020(5) 0.015(5) -0.002(5)
C34 0.055(6) 0.037(5) 0.043(5) -0.021(4) -0.004(4) 0.003(4)
C35 0.043(6) 0.064(6) 0.046(5) -0.025(5) -0.008(4) 0.008(5)
C36 0.048(7) 0.063(7) 0.152(13) -0.038(8) -0.004(7) 0.018(6)
C37 0.079(11) 0.101(11) 0.160(16) -0.041(11) -0.017(11) 0.048(9)
C38 0.044(7) 0.158(13) 0.112(10) -0.096(10) -0.030(7) 0.015(7)
N2 0.045(4) 0.044(4) 0.048(4) -0.023(4) 0.013(4) -0.021(3)
C40 0.065(7) 0.064(7) 0.063(7) -0.027(5) 0.027(6) -0.035(6)
C41 0.078(8) 0.091(8) 0.108(9) -0.073(8) 0.060(7) -0.040(7)
C42 0.037(5) 0.020(4) 0.037(5) -0.006(3) -0.019(4) 0.002(3)
C43 0.049(6) 0.045(5) 0.042(5) -0.009(4) -0.008(5) 0.001(4)
C44 0.049(6) 0.039(5) 0.059(6) -0.005(5) 0.017(5) 0.007(5)
C45 0.040(6) 0.058(7) 0.101(10) -0.015(7) 0.020(6) -0.016(5)
C46 0.065(8) 0.062(7) 0.116(10) -0.043(7) -0.011(7) -0.024(6)
C47 0.055(6) 0.044(5) 0.062(6) -0.022(5) -0.002(5) -0.014(5)
C48 0.053(6) 0.046(5) 0.028(4) -0.007(4) -0.009(4) -0.020(4)
C49 0.076(8) 0.056(6) 0.048(6) 0.003(5) -0.021(5) -0.024(6)
C50 0.093(10) 0.082(9) 0.056(8) 0.009(7) -0.030(7) -0.032(7)
C51 0.130(14) 0.153(15) 0.027(7) -0.013(8) -0.008(8) -0.084(12)
C52 0.117(12) 0.157(14) 0.042(7) -0.048(9) 0.003(7) -0.049(11)
C53 0.099(9) 0.086(8) 0.045(6) -0.031(6) -0.014(6) -0.012(7)
O2 0.042(3) 0.029(3) 0.056(4) -0.015(3) -0.016(3) -0.002(2)
C55 0.065(11) 0.19(2) 0.133(14) -0.070(14) -0.043(10) 0.053(12)
C54 0.068(10) 0.28(3) 0.166(17) -0.160(18) -0.061(11) 0.029(13)

loop_
_atom_type_symbol
_atom_type_description
_atom_type_scat_dispersion_real
_atom_type_scat_dispersion_imag
_atom_type_scat_source
C C 0.0033 0.0016 'International Tables Vol C Tables 4.2.6.8 and 6.1.1.4'
H H 0.0000 0.0000 'International Tables Vol C Tables 4.2.6.8 and 6.1.1.4'
O O 0.0106 0.0060 'International Tables Vol C Tables 4.2.6.8 and 6.1.1.4'
P P 0.1023 0.0942 'International Tables Vol C Tables 4.2.6.8 and 6.1.1.4'
Mn Mn 0.3368 0.7283 'International Tables Vol C Tables 4.2.6.8 and 6.1.1.4'
Br Br -0.2901 2.4595 'International Tables Vol C Tables 4.2.6.8 and 6.1.1.4'
N N 0.0061 0.0033 'International Tables Vol C Tables 4.2.6.8 and 6.1.1.4'

loop_
_geom_angle_atom_site_label_1
_geom_angle_atom_site_label_2
_geom_angle_atom_site_label_3
_geom_angle
O3 Mn1 O2 136.5(2)
O3 Mn1 O4 85.0(2)
O2 Mn1 O4 89.6(2)
O3 Mn1 O1 85.33(19)
O2 Mn1 O1 84.11(19)
O4 Mn1 O1 158.3(2)
O3 Mn1 Br1 111.54(18)
O2 Mn1 Br1 111.90(17)
O4 Mn1 Br1 100.85(16)
O1 Mn1 Br1 100.73(15)
O2 P4 C19 111.7(4)
O2 P4 C56 110.0(3)
C19 P4 C56 107.4(4)
O2 P4 C13 112.2(3)
C19 P4 C13 105.5(4)
C56 P4 C13 109.7(3)
O1 P1 C7 111.9(3)
O1 P1 C1 109.9(3)
C7 P1 C1 106.2(4)
O1 P1 C13 112.3(3)
C7 P1 C13 109.1(3)
C1 P1 C13 107.1(3)
O3 P2 C42 110.8(4)
O3 P2 C48 110.6(4)
C42 P2 C48 105.9(4)
O3 P2 C28 111.9(3)
C42 P2 C28 110.6(3)
C48 P2 C28 106.8(4)
O4 P3 C35 111.1(4)
O4 P3 C29 111.0(4)
C35 P3 C29 106.5(4)
O4 P3 C28 111.4(3)
C35 P3 C28 106.0(4)
C29 P3 C28 110.6(4)
P1 O1 Mn1 138.1(3)
C18 C56 C14 121.6(8)
C18 C56 P4 118.0(6)
C14 C56 P4 120.4(6)
P2 O3 Mn1 142.0(3)
P3 O4 Mn1 137.7(3)
C2 C1 C6 119.4(8)
C2 C1 P1 117.8(6)
C6 C1 P1 122.8(7)
C1 C2 C3 119.7(9)
C1 C2 H5 120.2
C3 C2 H5 120.2
C4 C3 C2 120.0(10)
C4 C3 H4 120.0
C2 C3 H4 120.0
C5 C4 C3 120.0(11)
C5 C4 H3 120.0
C3 C4 H3 120.0
C4 C5 C6 121.2(11)
C4 C5 H2 119.4
C6 C5 H2 119.4
C1 C6 C5 119.7(10)
C1 C6 H1 120.1
C5 C6 H1 120.1
C12 C7 C8 122.7(8)
C12 C7 P1 120.7(7)
C8 C7 P1 116.6(6)
C9 C8 C7 117.9(9)
C9 C8 H10 121.0
C7 C8 H10 121.0
C8 C9 C10 119.0(10)
C8 C9 H9 120.5
C10 C9 H9 120.5
C11 C10 C9 124.2(11)
C11 C10 H8 117.9
C9 C10 H8 117.9
C10 C11 C12 120.2(10)
C10 C11 H7 119.9
C12 C11 H7 119.9
C7 C12 C11 115.9(9)
C7 C12 H6 122.1
C11 C12 H6 122.1
N1 C13 P4 110.1(5)
N1 C13 P1 115.3(5)
P4 C13 P1 109.4(4)
N1 C13 H13A 107.2
P4 C13 H13A 107.2
P1 C13 H13A 107.2
C56 C14 C15 117.2(10)
C56 C14 H15 121.4
C15 C14 H15 121.4
C16 C15 C14 120.9(12)
C16 C15 H11 119.6
C14 C15 H11 119.6
C15 C16 C17 121.7(11)
C15 C16 H12 119.2
C17 C16 H12 119.2
C18 C17 C16 117.0(12)
C18 C17 H13 121.5
C16 C17 H13 121.5
C56 C18 C17 121.3(11)
C56 C18 H14 119.3
C17 C18 H14 119.3
C20 C19 C24 121.2(10)
C20 C19 P4 117.2(8)
C24 C19 P4 121.4(7)
C19 C20 C21 117.6(13)
C19 C20 H20A 121.2
C21 C20 H20A 121.2
C22 C21 C20 120.2(14)
C22 C21 H18 119.9
C20 C21 H18 119.9
C23 C22 C21 121.4(13)
C23 C22 H22A 119.3
C21 C22 H22A 119.3
C22 C23 C24 121.0(14)
C22 C23 H17 119.5
C24 C23 H17 119.5
C23 C24 C19 118.6(12)
C23 C24 H16 120.7
C19 C24 H16 120.7
C27 N1 C26 115.0(7)
C27 N1 C13 117.5(7)
C26 N1 C13 117.1(6)
N1 C26 H22 109.5
N1 C26 H23 109.5
H22 C26 H23 109.5
N1 C26 H24 109.5
H22 C26 H24 109.5
H23 C26 H24 109.5
N1 C27 H27 109.5
N1 C27 H26 109.5
H27 C27 H26 109.5
N1 C27 H25 109.5
H27 C27 H25 109.5
H26 C27 H25 109.5
N2 C28 P2 110.8(5)
N2 C28 P3 113.9(5)
P2 C28 P3 108.9(4)
N2 C28 H40 107.7
P2 C28 H40 107.7
P3 C28 H40 107.7
C34 C29 C30 121.0(9)
C34 C29 P3 118.4(6)
C30 C29 P3 120.7(7)
C29 C30 C31 115.5(10)
C29 C30 H32 122.3
C31 C30 H32 122.2
C32 C31 C30 121.8(10)
C32 C31 H31 119.1
C30 C31 H31 119.1
C31 C32 C33 122.4(11)
C31 C32 H30 118.8
C33 C32 H30 118.8
C32 C33 C34 118.2(10)
C32 C33 H29 120.9
C34 C33 H29 120.9
C29 C34 C33 121.0(8)
C29 C34 H28 119.5
C33 C34 H28 119.5
C38 C35 C36 120.4(10)
C38 C35 P3 117.9(8)
C36 C35 P3 121.7(8)
C37 C36 C35 120.0(14)
C37 C36 H33 120.0
C35 C36 H33 120.0
C55 C37 C36 119.6(16)
C55 C37 H37A 120.2
C36 C37 H37A 120.2
C35 C38 C54 118.4(14)
C35 C38 H38A 120.8
C54 C38 H38A 120.8
C40 N2 C41 115.2(8)
C40 N2 C28 119.7(7)
C41 N2 C28 119.8(7)
N2 C40 H35 109.5
N2 C40 H36 109.5
H35 C40 H36 109.5
N2 C40 H37 109.5
H35 C40 H37 109.5
H36 C40 H37 109.5
N2 C41 H41A 109.5
N2 C41 H41B 109.5
H41A C41 H41B 109.5
N2 C41 H41C 109.5
H41A C41 H41C 109.5
H41B C41 H41C 109.5
C47 C42 C43 119.1(8)
C47 C42 P2 123.1(7)
C43 C42 P2 117.5(6)
C44 C43 C42 119.6(9)
C44 C43 H45 120.2
C42 C43 H45 120.2
C43 C44 C45 121.9(10)
C43 C44 H41 119.1
C45 C44 H41 119.1
C46 C45 C44 120.6(10)
C46 C45 H42 119.7
C44 C45 H42 119.7
C45 C46 C47 118.7(10)
C45 C46 H43 120.6
C47 C46 H43 120.6
C42 C47 C46 120.0(10)
C42 C47 H44 120.0
C46 C47 H44 120.0
C49 C48 C53 119.8(9)
C49 C48 P2 118.0(8)
C53 C48 P2 122.2(7)
C48 C49 C50 119.8(12)
C48 C49 H50 120.1
C50 C49 H50 120.1
C51 C50 C49 119.7(13)
C51 C50 H49 120.2
C49 C50 H49 120.2
C50 C51 C52 122.0(12)
C50 C51 H48 119.0
C52 C51 H48 119.0
C51 C52 C53 119.0(14)
C51 C52 H47 120.5
C53 C52 H47 120.5
C52 C53 C48 119.6(12)
C52 C53 H46 120.2
C48 C53 H46 120.2
P4 O2 Mn1 141.6(3)
C37 C55 C54 120.5(14)
C37 C55 H55A 119.8
C54 C55 H55A 119.8
C55 C54 C38 121.0(15)
C55 C54 H54A 119.5
C38 C54 H54A 119.5

loop_
_geom_bond_atom_site_label_1
_geom_bond_atom_site_label_2
_geom_bond_distance
Br1 Mn1 2.5230(15)
Mn1 O3 2.109(5)
Mn1 O2 2.123(5)
Mn1 O4 2.139(5)
Mn1 O1 2.146(5)
P4 O2 1.501(5)
P4 C19 1.800(9)
P4 C56 1.813(7)
P4 C13 1.850(8)
P1 O1 1.495(5)
P1 C7 1.793(8)
P1 C1 1.803(8)
P1 C13 1.858(8)
P2 O3 1.506(6)
P2 C42 1.784(8)
P2 C48 1.790(8)
P2 C28 1.851(8)
P3 O4 1.494(5)
P3 C35 1.799(9)
P3 C29 1.809(9)
P3 C28 1.858(7)
C56 C18 1.362(12)
C56 C14 1.382(12)
C1 C2 1.382(12)
C1 C6 1.382(12)
C2 C3 1.401(13)
C2 H5 0.9300
C3 C4 1.374(16)
C3 H4 0.9300
C4 C5 1.349(17)
C4 H3 0.9300
C5 C6 1.388(14)
C5 H2 0.9300
C6 H1 0.9300
C7 C12 1.394(11)
C7 C8 1.414(11)
C8 C9 1.375(13)
C8 H10 0.9300
C9 C10 1.383(15)
C9 H9 0.9300
C10 C11 1.306(15)
C10 H8 0.9300
C11 C12 1.439(14)
C11 H7 0.9300
C12 H6 0.9300
C13 N1 1.457(9)
C13 H13A 0.9800
C14 C15 1.408(14)
C14 H15 0.9300
C15 C16 1.351(19)
C15 H11 0.9300
C16 C17 1.398(19)
C16 H12 0.9300
C17 C18 1.390(14)
C17 H13 0.9300
C18 H14 0.9300
C19 C20 1.378(13)
C19 C24 1.397(13)
C20 C21 1.438(18)
C20 H20A 0.9300
C21 C22 1.35(2)
C21 H18 0.9300
C22 C23 1.35(2)
C22 H22A 0.9300
C23 C24 1.393(14)
C23 H17 0.9300
C24 H16 0.9300
N1 C27 1.438(11)
N1 C26 1.450(10)
C26 H22 0.9600
C26 H23 0.9600
C26 H24 0.9600
C27 H27 0.9600
C27 H26 0.9600
C27 H25 0.9600
C28 N2 1.435(10)
C28 H40 0.9800
C29 C34 1.366(12)
C29 C30 1.404(12)
C30 C31 1.411(14)
C30 H32 0.9300
C31 C32 1.326(15)
C31 H31 0.9300
C32 C33 1.355(14)
C32 H30 0.9300
C33 C34 1.373(13)
C33 H29 0.9300
C34 H28 0.9300
C35 C38 1.349(14)
C35 C36 1.395(14)
C36 C37 1.381(18)
C36 H33 0.9300
C37 C55 1.33(2)
C37 H37A 0.9300
C38 C54 1.384(19)
C38 H38A 0.9300
N2 C40 1.429(11)
N2 C41 1.432(12)
C40 H35 0.9600
C40 H36 0.9600
C40 H37 0.9600
C41 H41A 0.9600
C41 H41B 0.9600
C41 H41C 0.9600
C42 C47 1.365(11)
C42 C43 1.422(12)
C43 C44 1.335(13)
C43 H45 0.9300
C44 C45 1.377(16)
C44 H41 0.9300
C45 C46 1.357(16)
C45 H42 0.9300
C46 C47 1.433(14)
C46 H43 0.9300
C47 H44 0.9300
C48 C49 1.368(13)
C48 C53 1.402(14)
C49 C50 1.386(16)
C49 H50 0.9300
C50 C51 1.35(2)
C50 H49 0.9300
C51 C52 1.37(2)
C51 H48 0.9300
C52 C53 1.377(15)
C52 H47 0.9300
C53 H46 0.9300
C55 C54 1.38(2)
C55 H55A 0.9300
C54 H54A 0.9300

loop_
_geom_torsion_atom_site_label_1
_geom_torsion_atom_site_label_2
_geom_torsion_atom_site_label_3
_geom_torsion_atom_site_label_4
_geom_torsion
C7 P1 O1 Mn1 -80.6(5)
C1 P1 O1 Mn1 161.7(5)
C13 P1 O1 Mn1 42.5(6)
O2 P4 C56 C18 -22.0(7)
C19 P4 C56 C18 -143.8(7)
C13 P4 C56 C18 101.9(7)
O2 P4 C56 C14 154.9(7)
C19 P4 C56 C14 33.0(8)
C13 P4 C56 C14 -81.2(8)
C42 P2 O3 Mn1 101.4(6)
C48 P2 O3 Mn1 -141.4(6)
C28 P2 O3 Mn1 -22.5(7)
C35 P3 O4 Mn1 158.8(5)
C29 P3 O4 Mn1 -82.9(6)
C28 P3 O4 Mn1 40.8(6)
O1 P1 C1 C2 -8.9(8)
C7 P1 C1 C2 -130.2(7)
C13 P1 C1 C2 113.4(7)
O1 P1 C1 C6 170.7(7)
C7 P1 C1 C6 49.4(9)
C13 P1 C1 C6 -67.0(8)
C6 C1 C2 C3 -1.2(14)
P1 C1 C2 C3 178.5(8)
C1 C2 C3 C4 2.0(16)
C2 C3 C4 C5 -1.2(18)
C3 C4 C5 C6 -1(2)
C2 C1 C6 C5 -0.5(15)
P1 C1 C6 C5 179.9(8)
C4 C5 C6 C1 1.4(18)
O1 P1 C7 C12 164.6(6)
C1 P1 C7 C12 -75.5(7)
C13 P1 C7 C12 39.6(7)
O1 P1 C7 C8 -17.6(7)
C1 P1 C7 C8 102.3(6)
C13 P1 C7 C8 -142.6(6)
C12 C7 C8 C9 0.5(12)
P1 C7 C8 C9 -177.2(6)
C7 C8 C9 C10 -0.3(13)
C8 C9 C10 C11 1.9(16)
C9 C10 C11 C12 -3.7(17)
C8 C7 C12 C11 -2.1(12)
P1 C7 C12 C11 175.5(6)
C10 C11 C12 C7 3.7(14)
O2 P4 C13 N1 -83.4(6)
C19 P4 C13 N1 38.6(6)
C56 P4 C13 N1 154.0(5)
O2 P4 C13 P1 44.3(5)
C19 P4 C13 P1 166.3(4)
C56 P4 C13 P1 -78.3(4)
O1 P1 C13 N1 75.7(6)
C7 P1 C13 N1 -159.6(5)
C1 P1 C13 N1 -45.1(6)
O1 P1 C13 P4 -49.1(4)
C7 P1 C13 P4 75.6(4)
C1 P1 C13 P4 -169.9(4)
C18 C56 C14 C15 3.0(15)
P4 C56 C14 C15 -173.7(8)
C56 C14 C15 C16 -3.2(18)
C14 C15 C16 C17 -1(2)
C15 C16 C17 C18 4.9(19)
C14 C56 C18 C17 1.3(14)
P4 C56 C18 C17 178.1(8)
C16 C17 C18 C56 -5.2(16)
O2 P4 C19 C20 -19.6(8)
C56 P4 C19 C20 101.2(7)
C13 P4 C19 C20 -141.8(7)
O2 P4 C19 C24 164.3(6)
C56 P4 C19 C24 -74.9(8)
C13 P4 C19 C24 42.1(8)
C24 C19 C20 C21 -0.8(14)
P4 C19 C20 C21 -176.8(8)
C19 C20 C21 C22 1.2(17)
C20 C21 C22 C23 -1(2)
C21 C22 C23 C24 -0.5(19)
C22 C23 C24 C19 1.0(15)
C20 C19 C24 C23 -0.3(13)
P4 C19 C24 C23 175.6(7)
P4 C13 N1 C27 -147.8(6)
P1 C13 N1 C27 87.8(8)
P4 C13 N1 C26 68.9(8)
P1 C13 N1 C26 -55.5(8)
O3 P2 C28 N2 -80.8(6)
C42 P2 C28 N2 155.2(5)
C48 P2 C28 N2 40.4(6)
O3 P2 C28 P3 45.2(5)
C42 P2 C28 P3 -78.8(4)
C48 P2 C28 P3 166.4(4)
O4 P3 C28 N2 70.9(6)
C35 P3 C28 N2 -50.1(7)
C29 P3 C28 N2 -165.2(5)
O4 P3 C28 P2 -53.4(5)
C35 P3 C28 P2 -174.4(4)
C29 P3 C28 P2 70.5(4)
O4 P3 C29 C34 -11.1(8)
C35 P3 C29 C34 109.9(7)
C28 P3 C29 C34 -135.3(7)
O4 P3 C29 C30 169.6(6)
C35 P3 C29 C30 -69.3(8)
C28 P3 C29 C30 45.4(8)
C34 C29 C30 C31 -1.2(12)
P3 C29 C30 C31 178.1(7)
C29 C30 C31 C32 -0.8(15)
C30 C31 C32 C33 2.5(17)
C31 C32 C33 C34 -2.2(16)
C30 C29 C34 C33 1.5(13)
P3 C29 C34 C33 -177.8(7)
C32 C33 C34 C29 0.2(15)
O4 P3 C35 C38 -3.5(10)
C29 P3 C35 C38 -124.4(9)
C28 P3 C35 C38 117.8(9)
O4 P3 C35 C36 175.9(9)
C29 P3 C35 C36 55.0(10)
C28 P3 C35 C36 -62.9(10)
C38 C35 C36 C37 0(2)
P3 C35 C36 C37 -179.1(11)
C35 C36 C37 C55 1(3)
C36 C35 C38 C54 0(2)
P3 C35 C38 C54 179.2(12)
P2 C28 N2 C40 61.7(9)
P3 C28 N2 C40 -61.5(9)
P2 C28 N2 C41 -145.1(8)
P3 C28 N2 C41 91.7(9)
O3 P2 C42 C47 148.9(7)
C48 P2 C42 C47 28.9(8)
C28 P2 C42 C47 -86.5(7)
O3 P2 C42 C43 -25.3(7)
C48 P2 C42 C43 -145.3(6)
C28 P2 C42 C43 99.4(6)
C47 C42 C43 C44 2.7(12)
P2 C42 C43 C44 177.1(7)
C42 C43 C44 C45 -3.2(14)
C43 C44 C45 C46 0.5(17)
C44 C45 C46 C47 2.6(17)
C43 C42 C47 C46 0.4(13)
P2 C42 C47 C46 -173.7(7)
C45 C46 C47 C42 -3.0(16)
O3 P2 C48 C49 -27.7(8)
C42 P2 C48 C49 92.4(7)
C28 P2 C48 C49 -149.7(7)
O3 P2 C48 C53 154.4(8)
C42 P2 C48 C53 -85.5(9)
C28 P2 C48 C53 32.4(9)
C53 C48 C49 C50 1.0(14)
P2 C48 C49 C50 -176.9(8)
C48 C49 C50 C51 -1.6(17)
C49 C50 C51 C52 1(2)
C50 C51 C52 C53 1(2)
C51 C52 C53 C48 -1.3(18)
C49 C48 C53 C52 0.5(16)
P2 C48 C53 C52 178.3(9)
C19 P4 O2 Mn1 -151.0(6)
C56 P4 O2 Mn1 89.7(6)
C13 P4 O2 Mn1 -32.7(7)
C36 C37 C55 C54 -3(3)
C37 C55 C54 C38 3(3)
C35 C38 C54 C55 -1(3)
